data_4114279
loop_
_publ_author_name
'Jong-Young Kim'
'Alexander J. Norquist'
'Dermot O'Hare'

_publ_section_title
;
 [(Th2F5)(NC7H5O4)2(H2O)][NO3]: An Actinide-Organic Open Framework
;
_journal_name_full 'Journal of the American Chemical Society'
_journal_page_first 12688
_journal_page_last 12689
_journal_paper_doi 10.1021/ja036832p
_journal_volume 125
_journal_year 2003
_chemical_compound_source
;
?
;
_chemical_formula_moiety ' C14 H12 F5 N3 O13 Th2 '
_chemical_formula_sum 'C14 H12 F5 N3 O13 Th2'
_chemical_formula_weight 989.33
_space_group_IT_number 52
_symmetry_cell_setting orthorhombic
_symmetry_space_group_name_Hall '-P 2b 2n'
_symmetry_space_group_name_H-M 'P n n b'
_atom_sites_solution_hydrogens geom
_atom_sites_solution_primary direct
_audit_creation_date 03-20-06
_audit_creation_method CRYSTALS_ver_12-03-99
_cell_angle_alpha 90
_cell_angle_beta 90
_cell_angle_gamma 90
_cell_formula_units_Z 4
_cell_length_a 13.6590(6)
_cell_length_b 8.4270(3)
_cell_length_c 18.6420(9)
_cell_measurement_reflns_used 3610
_cell_measurement_temperature 120
_cell_measurement_theta_max 27
_cell_measurement_theta_min 5
_cell_volume 2145.78(16)
_computing_cell_refinement
; 
 Denzo/Scalepack (Otwinowski & Minor, 1996) 
;
_computing_data_collection
; 
 COLLECT (Nonius BV, 1997) 
;
_computing_data_reduction
; 
 Denzo/Scalepack (Otwinowski & Minor, 1996) 
;
_computing_molecular_graphics
; 
 CAMERON (Watkin et al 1996) 
;
_computing_publication_material
; 
 CRYSTALS (Watkin et al 2001) 
;
_computing_structure_refinement
; 
 CRYSTALS (Watkin et al 2001) 
;
_computing_structure_solution
; 
 SIR92 (Altomare et al, 1994) 
;
_diffrn_ambient_temperature 120
_diffrn_measured_fraction_theta_full 0.993
_diffrn_measured_fraction_theta_max 0.992
_diffrn_measurement_device_type
; 
Enraf Nonius Kappa CCD 
;
_diffrn_measurement_method \w
_diffrn_radiation_monochromator graphite
_diffrn_radiation_type 'Mo K\a'
_diffrn_radiation_wavelength 0.71073
_diffrn_reflns_av_R_equivalents 0.05
_diffrn_reflns_limit_h_max 17
_diffrn_reflns_limit_h_min -17
_diffrn_reflns_limit_k_max 8
_diffrn_reflns_limit_k_min -10
_diffrn_reflns_limit_l_max 24
_diffrn_reflns_limit_l_min -24
_diffrn_reflns_number 7917
_diffrn_reflns_theta_full 27.354
_diffrn_reflns_theta_max 27.491
_diffrn_reflns_theta_min 5.181
_diffrn_standards_decay_% 0.00
_diffrn_standards_interval_count 0
_diffrn_standards_interval_time 0
_diffrn_standards_number 0
_exptl_absorpt_coefficient_mu 13.964
_exptl_absorpt_correction_T_max 0.57
_exptl_absorpt_correction_T_min 0.57
_exptl_absorpt_correction_type multi-scan
_exptl_absorpt_process_details
; 
 Denzo/Scalepack (Otwinowski & Minor, 1996) 
;
_exptl_crystal_colour ' pale yellow '
_exptl_crystal_density_diffrn 3.062
_exptl_crystal_description ' rod '
_exptl_crystal_F_000 1784.000
_exptl_crystal_size_max 0.08
_exptl_crystal_size_mid 0.04
_exptl_crystal_size_min 0.04
_refine_diff_density_max 1.34
_refine_diff_density_min -1.10
_refine_ls_extinction_coef 10.7(17)
_refine_ls_extinction_method 'Larson 1970 Crystallographic Computing eq 22'
_refine_ls_goodness_of_fit_ref 0.9224
_refine_ls_hydrogen_treatment mixed
_refine_ls_matrix_type full
_refine_ls_number_parameters 172
_refine_ls_number_reflns 1455
_refine_ls_R_factor_all 0.0780
_refine_ls_R_factor_gt 0.0282
_refine_ls_shift/su_max 0.000326
_refine_ls_structure_factor_coef Fsqd
_refine_ls_weighting_details
;
Method = Prince modified Chebychev polynomial, (Watkin, 1994) 
 W = [weight] * [1-(deltaF/6*sigmaF)^2]^2 
 
 5.73 2.89 2.94 -0.656 0.204 
;
_refine_ls_weighting_scheme calc
_refine_ls_wR_factor_all 0.0611
_refine_ls_wR_factor_gt 0.0500
_refine_ls_wR_factor_ref 0.0500
_reflns_limit_h_max 17
_reflns_limit_h_min 0
_reflns_limit_k_max 10
_reflns_limit_k_min 0
_reflns_limit_l_max 24
_reflns_limit_l_min 0
_reflns_number_gt 1455
_reflns_number_total 2447
_reflns_threshold_expression I>2.00u(I)
_cod_data_source_file ja036832prom20030819_112316.cif
_cod_data_source_block CRYSTALS_cif
_cod_depositor_comments
;
The following automatic conversions were performed:

'_symmetry_cell_setting' value 'orthorhombic ' changed to
'orthorhombic' according to the built-in table from CIF Core
dictionary named 'cif_core.dic' version 2.4.1 from 2010-06-29.

Automatic conversion script
Id: cif_fix_values 1715 2011-07-08 13:25:40Z adriana 
;
_cod_original_sg_symbol_H-M 'P n n b '
_cod_original_formula_sum ' C14 H12 F5 N3 O13 Th2 '
_cod_database_code 4114279

loop_
_symmetry_equiv_pos_as_xyz
x,y,z
-x,-y,-z
-x+1/2,y+1/2,z+1/2
x+1/2,-y+1/2,-z+1/2
x+1/2,-y,z+1/2
-x+1/2,y,-z+1/2
-x,-y+1/2,z
x,y+1/2,-z

loop_
_atom_site_label
_atom_site_type_symbol
_atom_site_fract_x
_atom_site_fract_y
_atom_site_fract_z
_atom_site_U_iso_or_equiv
_atom_site_occupancy
_atom_site_adp_type
Th1 Th 0.37467(3) 0.42158(4) -0.041788(17) 0.0112 1.0000 Uani
F1 F 0.4745(4) 0.4438(8) 0.0591(3) 0.0162 1.0000 Uani
F2 F 0.5000 0.2500 -0.0712(4) 0.0180 1.0000 Uani
F3 F 0.3531(4) 0.1963(6) 0.0299(3) 0.0185 1.0000 Uani
O1 O 0.2148(5) 0.4907(9) -0.0891(4) 0.0183 1.0000 Uani
O2 O 0.1546(4) 0.4315(11) -0.1972(3) 0.0216 1.0000 Uani
O3 O 0.3053(6) 0.2058(8) -0.1186(4) 0.0200 1.0000 Uani
O4 O 0.2658(5) 0.4798(9) 0.0609(4) 0.0183 1.0000 Uani
O5 O 0.4077(5) 0.4943(9) -0.1696(4) 0.0234 1.0000 Uani
C1 C 0.1531(6) 0.4226(14) -0.1320(5) 0.0161 1.0000 Uani
C2 C 0.0723(8) 0.3321(13) -0.0948(6) 0.0193 1.0000 Uani
C3 C 0.0000 0.2500 -0.1313(8) 0.0144 1.0000 Uani
C4 C 0.0705(7) 0.3295(14) -0.0192(5) 0.0198 1.0000 Uani
C5 C 0.2798(7) 0.0616(13) -0.1157(5) 0.0187 1.0000 Uani
C6 C 0.2636(7) -0.0229(12) -0.1862(5) 0.0147 1.0000 Uani
C7 C 0.2500 0.064(2) -0.2500 0.0170 1.0000 Uani
C8 C 0.2633(8) -0.1856(14) -0.1880(7) 0.0241 1.0000 Uani
N1 N 0.0000 0.2500 0.0156(6) 0.0219 1.0000 Uani
N2 N 0.2500 -0.2618(19) -0.2500 0.0295 1.0000 Uani
N3 N 0.5000 0.7500 -0.3073(8) 0.0391 1.0000 Uani
O6 O 0.5000 0.7500 -0.2385(9) 0.0443 1.0000 Uani
O7 O 0.4599(8) 0.8607(13) -0.3398(5) 0.0537 1.0000 Uani
H1 H 0.1236 0.3865 0.0082 0.0266 1.0000 Uiso
H2 H -0.0000 0.2500 -0.1850 0.0135 1.0000 Uiso
H3 H 0.2500 0.1833 -0.2500 0.0218 1.0000 Uiso
H4 H 0.2744 -0.2468 -0.1424 0.0279 1.0000 Uiso
H6 H 0.2500 -0.3810 -0.2500 0.0301 1.0000 Uiso
H5 H 0.0000 0.2500 0.0697 0.0231 1.0000 Uiso
H8 H 0.4409 0.5856 -0.1945 0.0282 1.0000 Uiso
H7 H 0.3972 0.3991 -0.2016 0.0282 1.0000 Uiso

loop_
_atom_site_aniso_label
_atom_site_aniso_U_11
_atom_site_aniso_U_22
_atom_site_aniso_U_33
_atom_site_aniso_U_23
_atom_site_aniso_U_13
_atom_site_aniso_U_12
Th1 0.01134(15) 0.01126(15) 0.01085(15) -0.00019(17) -0.00064(17) -0.00046(18)
F1 0.015(3) 0.023(3) 0.010(3) -0.000(2) 0.005(2) 0.002(3)
F2 0.024(4) 0.018(4) 0.012(3) 0.0000 0.0000 -0.004(4)
F3 0.022(3) 0.014(3) 0.020(3) 0.000(2) 0.003(2) 0.003(2)
O1 0.016(4) 0.018(4) 0.021(4) 0.001(3) -0.002(3) 0.001(3)
O2 0.017(3) 0.030(4) 0.017(3) 0.006(4) -0.002(3) -0.003(4)
O3 0.027(4) 0.011(4) 0.022(4) -0.004(3) -0.003(3) -0.001(3)
O4 0.022(4) 0.020(4) 0.013(4) -0.002(3) 0.001(3) -0.005(3)
O5 0.031(4) 0.022(4) 0.018(4) 0.003(3) -0.005(3) -0.011(3)
C1 0.010(4) 0.020(4) 0.018(4) -0.001(5) -0.006(3) 0.005(4)
C2 0.027(6) 0.021(6) 0.010(5) -0.003(4) 0.004(4) -0.005(5)
C3 0.014(6) 0.012(6) 0.017(7) 0.0000 0.0000 -0.006(6)
C4 0.012(5) 0.026(5) 0.021(6) -0.004(5) -0.005(4) -0.008(4)
C5 0.014(4) 0.020(5) 0.022(5) -0.003(5) -0.001(4) -0.001(4)
C6 0.013(5) 0.023(5) 0.008(5) -0.004(4) -0.002(4) 0.003(4)
C7 0.018(6) 0.016(7) 0.018(6) 0.0000 -0.010(5) 0.0000
C8 0.020(6) 0.023(6) 0.029(7) -0.004(5) -0.008(5) -0.001(5)
N1 0.018(6) 0.036(8) 0.011(5) 0.0000 0.0000 -0.007(6)
N2 0.035(11) 0.023(9) 0.031(12) 0.0000 -0.015(6) 0.0000
N3 0.04(1) 0.063(12) 0.010(7) 0.0000 0.0000 -0.04(1)
O6 0.077(14) 0.04(1) 0.018(6) 0.0000 0.0000 -0.025(8)
O7 0.065(7) 0.063(7) 0.033(5) 0.024(5) -0.005(5) -0.009(6)

loop_
_atom_type_symbol
_atom_type_scat_dispersion_real
_atom_type_scat_dispersion_imag
_atom_type_scat_Cromer_Mann_a1
_atom_type_scat_Cromer_Mann_b1
_atom_type_scat_Cromer_Mann_a2
_atom_type_scat_Cromer_Mann_b2
_atom_type_scat_Cromer_Mann_a3
_atom_type_scat_Cromer_Mann_b3
_atom_type_scat_Cromer_Mann_a4
_atom_type_scat_Cromer_Mann_b4
_atom_type_scat_Cromer_Mann_c
_atom_type_scat_source
'Th  ' -7.2400 8.8979 35.5645 0.5634 23.4219 3.4620 12.7473 17.8309 4.8070 99.1722 13.4314 International_Tables_Vol_IV_Table_2.2B
'C   ' 0.0033 0.0016 2.3100 20.8439 1.0200 10.2075 1.5886 0.5687 0.8650 51.6512 0.2156 International_Tables_Vol_IV_Table_2.2B
'H   ' 0.0000 0.0000 0.4930 10.5109 0.3229 26.1257 0.1402 3.1424 0.0408 57.7998 0.0030 International_Tables_Vol_IV_Table_2.2B
'O   ' 0.0106 0.0060 3.0485 13.2771 2.2868 5.7011 1.5463 0.3239 0.8670 32.9089 0.2508 International_Tables_Vol_IV_Table_2.2B
'F   ' 0.0171 0.0103 3.5392 10.2825 2.6412 4.2944 1.5170 0.2615 1.0243 26.1476 0.2776 International_Tables_Vol_IV_Table_2.2B
'N   ' 0.0061 0.0033 12.2126 0.0057 3.1322 9.8933 2.0125 28.9975 1.1663 0.5826 -11.5290 International_Tables_Vol_IV_Table_2.2B

loop_
_geom_angle_atom_site_label_1
_geom_angle_site_symmetry_1
_geom_angle_atom_site_label_2
_geom_angle_atom_site_label_3
_geom_angle_site_symmetry_3
_geom_angle
_geom_angle_publ_flag
F1 . Th1 F1 2_665 64.1(2) yes
F1 . Th1 F2 . 78.9(2) yes
F1 2_665 Th1 F2 . 67.86(15) yes
F1 . Th1 F3 . 71.2(2) yes
F1 2_665 Th1 F3 . 125.07(19) yes
F2 . Th1 F3 . 73.76(18) yes
F1 . Th1 F3 8_555 85.3(2) yes
F1 2_665 Th1 F3 8_555 69.5(2) yes
F2 . Th1 F3 8_555 137.28(14) yes
F3 . Th1 F3 8_555 136.99(11) yes
F1 . Th1 O1 . 143.2(2) yes
F1 2_665 Th1 O1 . 128.1(2) yes
F2 . Th1 O1 . 137.1(2) yes
F3 . Th1 O1 . 106.8(2) yes
F3 8_555 Th1 O1 . 71.6(2) yes
F1 . Th1 O3 . 137.9(2) yes
F1 2_665 Th1 O3 . 126.8(2) yes
F2 . Th1 O3 . 71.9(2) yes
F3 . Th1 O3 . 71.9(2) yes
F3 8_555 Th1 O3 . 136.5(2) yes
F1 . Th1 O4 . 73.20(18) yes
F1 2_665 Th1 O4 . 122.2(2) yes
F2 . Th1 O4 . 139.0(2) yes
F3 . Th1 O4 . 69.1(2) yes
F3 8_555 Th1 O4 . 69.8(2) yes
F1 . Th1 O5 . 130.1(2) yes
F1 2_665 Th1 O5 . 66.2(2) yes
F2 . Th1 O5 . 78.1(2) yes
F3 . Th1 O5 . 139.9(2) yes
F3 8_555 Th1 O5 . 82.6(2) yes
O1 . Th1 O3 . 68.0(2) yes
O1 . Th1 O4 . 72.1(2) yes
O3 . Th1 O4 . 111.1(2) yes
O1 . Th1 O5 . 75.9(2) yes
O3 . Th1 O5 . 72.6(2) yes
O4 . Th1 O5 . 142.9(2) yes
Th1 . F1 Th1 2_665 115.9(2) yes
Th1 . F2 Th1 7_655 152.5(4) yes
Th1 . F3 Th1 8_545 147.1(3) yes
Th1 . O1 C1 . 134.7(6) yes
Th1 . O3 C5 . 141.1(7) yes
Th1 . O4 C5 8_555 130.7(6) yes
Th1 . O5 H8 . 135.004 no
Th1 . O5 H7 . 109.983 no
H8 . O5 H7 . 113.582 no
O1 . C1 O2 . 125.3(10) yes
O1 . C1 C2 . 114.6(8) yes
O2 . C1 C2 . 120.1(9) yes
C1 . C2 C3 . 123.2(10) yes
C1 . C2 C4 . 118.7(9) yes
C3 . C2 C4 . 118.1(11) yes
C2 . C3 C2 7_555 121.1(14) yes
C2 . C3 H2 . 119.459 no
C2 7_555 C3 H2 . 119.409 no
C2 . C4 N1 . 120.3(10) yes
C2 . C4 H1 . 119.083 no
N1 . C4 H1 . 120.610 no
O3 . C5 O4 8_545 127.4(10) yes
O3 . C5 C6 . 117.2(9) yes
O4 8_545 C5 C6 . 115.5(9) yes
C5 . C6 C7 . 120.4(10) yes
C5 . C6 C8 . 119.6(10) yes
C7 . C6 C8 . 120.0(11) yes
C6 . C7 C6 6_554 117.1(14) yes
C6 . C7 H3 . 121.450 no
C6 6_554 C7 H3 . 121.450 no
C6 . C8 N2 . 120.3(12) yes
C6 . C8 H4 . 119.378 no
N2 . C8 H4 . 120.360 no
C4 . N1 C4 7_555 122.1(11) yes
C4 . N1 H5 . 118.943 no
C4 7_555 N1 H5 . 118.992 no
C8 . N2 C8 6_554 122.4(16) yes
C8 . N2 H6 . 118.797 no
C8 6_554 N2 H6 . 118.797 no
O6 . N3 O7 . 119.3(7) yes
O6 . N3 O7 7_665 119.3(7) yes
O7 . N3 O7 7_665 121.5(15) yes
C3 . H2 H2 7_555 89.985 no
N1 . H5 H5 7_555 89.956 no

loop_
_geom_bond_atom_site_label_1
_geom_bond_atom_site_label_2
_geom_bond_site_symmetry_2
_geom_bond_distance
_geom_bond_publ_flag
Th1 F1 . 2.331(5) yes
Th1 F1 2_665 2.374(6) yes
Th1 F2 . 2.3068(18) yes
Th1 F3 . 2.340(5) yes
Th1 F3 8_555 2.345(5) yes
Th1 O1 . 2.426(7) yes
Th1 O3 . 2.501(7) yes
Th1 O4 . 2.472(7) yes
Th1 O5 . 2.502(7) yes
O1 C1 . 1.295(11) yes
O2 C1 . 1.218(11) yes
O3 C5 . 1.265(13) yes
O4 C5 8_555 1.248(12) yes
O5 H8 . 1.006 no
O5 H7 . 1.009 no
C1 C2 . 1.510(14) yes
C2 C3 . 1.385(13) yes
C2 C4 . 1.409(15) yes
C3 H2 . 1.002 no
C4 N1 . 1.341(11) yes
C4 H1 . 1.008 no
C5 C6 . 1.510(13) yes
C6 C7 . 1.411(13) yes
C6 C8 . 1.371(16) yes
C7 H3 . 1.001 no
C8 N2 . 1.334(14) yes
C8 H4 . 1.007 no
N1 H5 . 1.008 no
N2 H6 . 1.004 no
N3 O6 . 1.283(19) yes
N3 O7 . 1.240(11) yes
N3 O7 7_665 1.240(11) yes
H2 H2 7_555 0.001 no
H5 H5 7_555 0.001 no
